data_7156844
loop_
_publ_author_name
'Anitha, Mandala'
'Kumara Swamy, K. C.'

_publ_section_title
;
 Highly functionalised (\g-azido/\g-fluoro-\b-iodo/)vinyl derivatives from
 phosphorus based allenes or allenoates: IO halogen bonding interactions.
;
_journal_issue 23
_journal_name_full 'Organic &amp; biomolecular chemistry'
_journal_page_first 5736
_journal_page_last 5748
_journal_paper_doi 10.1039/c9ob00715f
_journal_volume 17
_journal_year 2019
_chemical_formula_sum 'C30 H25 I N3 O P'
_chemical_formula_weight 601.40
_space_group_IT_number 2
_space_group_name_Hall '-P 1'
_space_group_name_H-M_alt 'P -1'
_symmetry_cell_setting Triclinic'
_symmetry_space_group_name_Hall '-P 1'
_symmetry_space_group_name_H-M 'P -1'
_atom_sites_solution_hydrogens geom
_atom_sites_solution_primary direct
_atom_sites_solution_secondary difmap
_audit_creation_method SHELXL-97
_audit_update_record
;
2019-03-27 deposited with the CCDC.    2019-05-09 downloaded from the CCDC.
;
_cell_angle_alpha 69.832(2)
_cell_angle_beta 71.872(2)
_cell_angle_gamma 79.193(2)
_cell_formula_units_Z 2
_cell_length_a 8.9643(4)
_cell_length_b 11.6596(6)
_cell_length_c 14.2643(7)
_cell_measurement_reflns_used 9090
_cell_measurement_temperature 298(2)
_cell_measurement_theta_max 27.56
_cell_measurement_theta_min 2.40
_cell_volume 1324.64(11)
_computing_cell_refinement 'Bruker SAINT'
_computing_data_collection 'Bruker APEX2'
_computing_data_reduction 'Bruker SAINT'
_computing_molecular_graphics 'Bruker SHELXTL'
_computing_publication_material 'Bruker SHELXTL'
_computing_structure_refinement 'SHELXL-97 (Sheldrick, 1997)'
_computing_structure_solution 'SHELXS-97 (Sheldrick, 1990)'
_diffrn_ambient_temperature 298(2)
_diffrn_measured_fraction_theta_full 0.994
_diffrn_measured_fraction_theta_max 0.994
_diffrn_measurement_device_type 'Bruker APEX-II CCD'
_diffrn_measurement_method '\f and \w scans'
_diffrn_radiation_monochromator graphite
_diffrn_radiation_source 'fine-focus sealed tube'
_diffrn_radiation_type MoK\a
_diffrn_radiation_wavelength 0.71073
_diffrn_reflns_av_R_equivalents 0.0385
_diffrn_reflns_av_sigmaI/netI 0.0221
_diffrn_reflns_limit_h_max 11
_diffrn_reflns_limit_h_min -11
_diffrn_reflns_limit_k_max 15
_diffrn_reflns_limit_k_min -15
_diffrn_reflns_limit_l_max 18
_diffrn_reflns_limit_l_min -18
_diffrn_reflns_number 45893
_diffrn_reflns_theta_full 27.64
_diffrn_reflns_theta_max 27.64
_diffrn_reflns_theta_min 2.40
_exptl_absorpt_coefficient_mu 1.297
_exptl_crystal_colour colourless
_exptl_crystal_density_diffrn 1.508
_exptl_crystal_density_method 'not measured'
_exptl_crystal_description block
_exptl_crystal_F_000 604
_exptl_crystal_recrystallization_method 'Re-crystallisation from solvent'
_exptl_crystal_size_max 0.24
_exptl_crystal_size_mid 0.22
_exptl_crystal_size_min 0.18
_refine_diff_density_max 0.527
_refine_diff_density_min -0.404
_refine_diff_density_rms 0.149
_refine_ls_extinction_coef 0.0202(15)
_refine_ls_extinction_expression Fc^*^=kFc[1+0.001xFc^2^\l^3^/sin(2\q)]^-1/4^
_refine_ls_extinction_method SHELXL
_refine_ls_goodness_of_fit_ref 1.137
_refine_ls_hydrogen_treatment mixed
_refine_ls_matrix_type full
_refine_ls_number_parameters 327
_refine_ls_number_reflns 6145
_refine_ls_number_restraints 0
_refine_ls_restrained_S_all 1.137
_refine_ls_R_factor_all 0.0354
_refine_ls_R_factor_gt 0.0293
_refine_ls_shift/su_max 0.003
_refine_ls_shift/su_mean 0.000
_refine_ls_structure_factor_coef Fsqd
_refine_ls_weighting_details 'calc w=1/[\s^2^(Fo^2^)+(0.0480P)^2^+0.3286P] where P=(Fo^2^+2Fc^2^)/3'
_refine_ls_weighting_scheme calc
_refine_ls_wR_factor_gt 0.0790
_refine_ls_wR_factor_ref 0.0875
_reflns_number_gt 5466
_reflns_number_total 6145
_reflns_threshold_expression >2sigma(I)
_cod_data_source_file c9ob00715f2.cif
_cod_data_source_block Compound22
_cod_depositor_comments 'Adding full bibliography for 7156840--7156850.cif.'
_cod_original_sg_symbol_H-M P-1
_cod_database_code 7156844

loop_
_symmetry_equiv_pos_as_xyz
'x, y, z'
'-x, -y, -z'

loop_
_atom_site_label
_atom_site_type_symbol
_atom_site_fract_x
_atom_site_fract_y
_atom_site_fract_z
_atom_site_U_iso_or_equiv
_atom_site_adp_type
_atom_site_occupancy
_atom_site_symmetry_multiplicity
_atom_site_calc_flag
_atom_site_refinement_flags
I1 I 0.72608(2) 0.566308(16) 0.503744(11) 0.05627(9) Uani 1 1 d .
P1 P 0.79862(5) 0.58082(4) 0.81524(4) 0.03145(11) Uani 1 1 d .
O1 O 0.73555(19) 0.46325(14) 0.88665(12) 0.0445(3) Uani 1 1 d .
C13 C 0.7826(2) 0.61338(18) 0.68303(14) 0.0324(4) Uani 1 1 d .
N1 N 0.6868(2) 0.31576(17) 0.70800(16) 0.0461(4) Uani 1 1 d .
C14 C 0.7776(2) 0.74349(18) 0.61768(15) 0.0349(4) Uani 1 1 d .
C21 C 0.7782(2) 0.5222(2) 0.64763(15) 0.0375(4) Uani 1 1 d .
C15 C 0.9084(2) 0.7854(2) 0.53645(16) 0.0415(4) Uani 1 1 d .
H15 H 1.0007 0.7312 0.5250 0.050 Uiso 1 1 calc R
C18 C 0.6451(3) 0.8255(2) 0.63295(16) 0.0433(5) Uani 1 1 d .
H18 H 0.5547 0.7989 0.6882 0.052 Uiso 1 1 calc R
C1 C 0.6929(2) 0.70919(19) 0.85779(15) 0.0360(4) Uani 1 1 d .
C7 C 1.0027(2) 0.58976(18) 0.80216(15) 0.0348(4) Uani 1 1 d .
N3 N 0.5681(3) 0.2058(2) 0.6667(2) 0.0647(6) Uani 1 1 d .
N2 N 0.7028(3) 0.2515(2) 0.6427(2) 0.0653(6) Uani 1 1 d .
C8 C 1.1209(2) 0.5703(2) 0.71795(18) 0.0441(5) Uani 1 1 d .
H8 H 1.0950 0.5564 0.6633 0.053 Uiso 1 1 calc R
C12 C 1.3157(3) 0.5900(2) 0.7927(2) 0.0524(6) Uani 1 1 d .
H12 H 1.4231 0.5902 0.7893 0.063 Uiso 1 1 calc R
C17 C 0.6432(3) 0.9446(2) 0.56901(19) 0.0502(5) Uani 1 1 d .
H17 H 0.5519 0.9996 0.5813 0.060 Uiso 1 1 calc R
C6 C 0.5440(3) 0.6916(2) 0.92615(17) 0.0442(5) Uani 1 1 d .
H6 H 0.5049 0.6131 0.9523 0.053 Uiso 1 1 calc R
C22 C 0.8126(3) 0.3869(2) 0.6955(2) 0.0464(5) Uani 1 1 d .
H22A H 0.9113 0.3580 0.6514 0.056 Uiso 1 1 calc R
H22B H 0.8295 0.3722 0.7642 0.056 Uiso 1 1 calc R
C23 C 0.5427(3) 0.3111(2) 0.77354(18) 0.0459(5) Uani 1 1 d .
H23 H 0.5022 0.3489 0.8268 0.055 Uiso 1 1 calc R
C16 C 0.9053(3) 0.9046(2) 0.47264(18) 0.0499(5) Uani 1 1 d .
H16 H 0.9959 0.9318 0.4178 0.060 Uiso 1 1 calc R
C24 C 0.4664(3) 0.2405(2) 0.74781(19) 0.0470(5) Uani 1 1 d .
C9 C 1.0427(3) 0.6091(3) 0.88101(18) 0.0522(6) Uani 1 1 d .
H9 H 0.9620 0.6231 0.9386 0.063 Uiso 1 1 calc R
C10 C 1.2777(3) 0.5712(2) 0.7140(2) 0.0528(6) Uani 1 1 d .
H10 H 1.3588 0.5587 0.6561 0.063 Uiso 1 1 calc R
C19 C 0.7723(3) 0.9859(2) 0.48700(19) 0.0513(6) Uani 1 1 d .
C2 C 0.7505(3) 0.8233(2) 0.82238(19) 0.0501(5) Uani 1 1 d .
H2 H 0.8537 0.8350 0.7776 0.060 Uiso 1 1 calc R
C11 C 1.1993(3) 0.6086(3) 0.8771(2) 0.0597(7) Uani 1 1 d .
H11 H 1.2261 0.6209 0.9322 0.072 Uiso 1 1 calc R
C25 C 0.3059(3) 0.2026(2) 0.7926(2) 0.0510(5) Uani 1 1 d .
C5 C 0.4528(3) 0.7897(3) 0.9560(2) 0.0613(7) Uani 1 1 d .
H5 H 0.3510 0.7781 1.0029 0.074 Uiso 1 1 calc R
C3 C 0.6565(4) 0.9202(3) 0.8528(2) 0.0664(7) Uani 1 1 d .
H3 H 0.6948 0.9988 0.8281 0.080 Uiso 1 1 calc R
C4 C 0.5077(4) 0.9020(3) 0.9188(3) 0.0706(8) Uani 1 1 d .
H4 H 0.4429 0.9688 0.9384 0.085 Uiso 1 1 calc R
C20 C 0.7675(4) 1.1167(3) 0.4171(3) 0.0785(10) Uani 1 1 d .
H20A H 0.7028 1.1702 0.4574 0.118 Uiso 1 1 calc R
H20B H 0.7218 1.1225 0.3614 0.118 Uiso 1 1 calc R
H20C H 0.8748 1.1423 0.3872 0.118 Uiso 1 1 calc R
C30 C 0.2498(4) 0.1359(4) 0.7498(3) 0.0790(9) Uani 1 1 d .
H30 H 0.3142 0.1162 0.6896 0.095 Uiso 1 1 calc R
C28 C 0.0038(4) 0.1273(4) 0.8781(3) 0.0845(10) Uani 1 1 d .
H28 H -0.1000 0.1021 0.9073 0.101 Uiso 1 1 calc R
C29 C 0.0990(5) 0.0973(4) 0.7947(3) 0.0919(11) Uani 1 1 d .
H29 H 0.0626 0.0489 0.7661 0.110 Uiso 1 1 calc R
C26 C 0.2073(4) 0.2319(3) 0.8780(3) 0.0860(11) Uani 1 1 d .
H26 H 0.2430 0.2789 0.9083 0.103 Uiso 1 1 calc R
C27 C 0.0582(4) 0.1944(4) 0.9202(4) 0.1032(15) Uani 1 1 d .
H27 H -0.0081 0.2153 0.9795 0.124 Uiso 1 1 calc R

loop_
_atom_site_aniso_label
_atom_site_aniso_U_11
_atom_site_aniso_U_22
_atom_site_aniso_U_33
_atom_site_aniso_U_23
_atom_site_aniso_U_13
_atom_site_aniso_U_12
I1 0.06550(13) 0.07438(14) 0.04192(11) -0.02572(8) -0.01806(7) -0.01545(8)
P1 0.0312(2) 0.0350(2) 0.0283(2) -0.00959(18) -0.00666(17) -0.00582(18)
O1 0.0514(8) 0.0411(8) 0.0362(7) -0.0065(6) -0.0066(6) -0.0119(6)
C13 0.0277(8) 0.0395(10) 0.0302(8) -0.0118(7) -0.0066(6) -0.0038(7)
N1 0.0515(10) 0.0383(9) 0.0515(11) -0.0226(8) -0.0081(8) -0.0041(8)
C14 0.0375(9) 0.0398(10) 0.0302(9) -0.0106(7) -0.0109(7) -0.0073(8)
C21 0.0334(9) 0.0470(11) 0.0358(9) -0.0173(8) -0.0084(7) -0.0051(8)
C15 0.0376(10) 0.0485(12) 0.0385(10) -0.0120(9) -0.0085(8) -0.0095(8)
C18 0.0397(10) 0.0489(12) 0.0372(10) -0.0093(9) -0.0106(8) -0.0014(9)
C1 0.0383(9) 0.0411(10) 0.0319(9) -0.0149(8) -0.0106(7) -0.0017(8)
C7 0.0314(9) 0.0388(10) 0.0337(9) -0.0093(7) -0.0101(7) -0.0034(7)
N3 0.0677(14) 0.0607(13) 0.0752(15) -0.0397(12) -0.0033(11) -0.0192(11)
N2 0.0640(13) 0.0650(14) 0.0775(15) -0.0498(13) 0.0048(11) -0.0175(11)
C8 0.0359(10) 0.0557(13) 0.0446(11) -0.0227(10) -0.0119(8) 0.0023(9)
C12 0.0355(10) 0.0580(14) 0.0655(15) -0.0154(12) -0.0191(10) -0.0057(9)
C17 0.0535(13) 0.0464(12) 0.0521(13) -0.0111(10) -0.0240(10) 0.0012(10)
C6 0.0397(10) 0.0546(13) 0.0380(10) -0.0170(9) -0.0081(8) -0.0020(9)
C22 0.0456(11) 0.0434(11) 0.0574(13) -0.0245(10) -0.0160(10) 0.0001(9)
C23 0.0545(12) 0.0386(11) 0.0444(11) -0.0170(9) -0.0105(9) -0.0005(9)
C16 0.0499(12) 0.0562(13) 0.0431(11) -0.0051(10) -0.0121(9) -0.0238(10)
C24 0.0538(12) 0.0360(10) 0.0504(12) -0.0153(9) -0.0114(10) -0.0023(9)
C9 0.0431(11) 0.0788(17) 0.0412(11) -0.0235(11) -0.0123(9) -0.0089(11)
C10 0.0341(10) 0.0641(15) 0.0584(14) -0.0237(12) -0.0078(9) 0.0011(10)
C19 0.0631(14) 0.0428(12) 0.0519(13) 0.0006(10) -0.0306(11) -0.0171(10)
C2 0.0564(13) 0.0462(12) 0.0515(13) -0.0187(10) -0.0126(10) -0.0096(10)
C11 0.0495(13) 0.0850(19) 0.0565(15) -0.0250(14) -0.0248(11) -0.0096(12)
C25 0.0546(13) 0.0377(11) 0.0567(13) -0.0096(10) -0.0145(11) -0.0045(9)
C5 0.0498(13) 0.0760(18) 0.0588(15) -0.0343(14) -0.0110(11) 0.0131(12)
C3 0.089(2) 0.0451(14) 0.0759(19) -0.0259(13) -0.0312(16) -0.0019(13)
C4 0.0779(19) 0.0704(19) 0.0759(19) -0.0458(16) -0.0302(16) 0.0260(15)
C20 0.090(2) 0.0518(15) 0.089(2) 0.0150(15) -0.0475(19) -0.0234(15)
C30 0.0720(19) 0.105(3) 0.074(2) -0.0440(19) -0.0074(15) -0.0306(18)
C28 0.0549(17) 0.089(2) 0.107(3) -0.032(2) -0.0085(17) -0.0187(16)
C29 0.079(2) 0.118(3) 0.097(3) -0.043(2) -0.018(2) -0.042(2)
C26 0.073(2) 0.088(2) 0.105(3) -0.059(2) 0.0114(18) -0.0274(17)
C27 0.071(2) 0.118(3) 0.125(4) -0.073(3) 0.020(2) -0.029(2)

loop_
_atom_type_symbol
_atom_type_description
_atom_type_scat_dispersion_real
_atom_type_scat_dispersion_imag
_atom_type_scat_source
C C 0.0033 0.0016 'International Tables Vol C Tables 4.2.6.8 and 6.1.1.4'
H H 0.0000 0.0000 'International Tables Vol C Tables 4.2.6.8 and 6.1.1.4'
N N 0.0061 0.0033 'International Tables Vol C Tables 4.2.6.8 and 6.1.1.4'
O O 0.0106 0.0060 'International Tables Vol C Tables 4.2.6.8 and 6.1.1.4'
P P 0.1023 0.0942 'International Tables Vol C Tables 4.2.6.8 and 6.1.1.4'
I I -0.4742 1.8119 'International Tables Vol C Tables 4.2.6.8 and 6.1.1.4'

loop_
_geom_angle_atom_site_label_1
_geom_angle_atom_site_label_2
_geom_angle_atom_site_label_3
_geom_angle
O1 P1 C7 114.57(9)
O1 P1 C1 111.52(9)
C7 P1 C1 105.58(9)
O1 P1 C13 112.68(9)
C7 P1 C13 105.83(8)
C1 P1 C13 106.01(9)
C21 C13 C14 121.90(18)
C21 C13 P1 120.64(16)
C14 C13 P1 117.46(14)
C23 N1 N2 111.0(2)
C23 N1 C22 128.52(19)
N2 N1 C22 120.28(19)
C18 C14 C15 118.23(19)
C18 C14 C13 122.37(18)
C15 C14 C13 119.38(18)
C13 C21 C22 128.11(19)
C13 C21 I1 118.73(15)
C22 C21 I1 113.11(14)
C16 C15 C14 120.6(2)
C16 C15 H15 119.7
C14 C15 H15 119.7
C17 C18 C14 120.8(2)
C17 C18 H18 119.6
C14 C18 H18 119.6
C2 C1 C6 119.8(2)
C2 C1 P1 123.19(16)
C6 C1 P1 116.92(17)
C9 C7 C8 119.35(19)
C9 C7 P1 118.90(15)
C8 C7 P1 121.63(16)
N2 N3 C24 109.1(2)
N3 N2 N1 106.9(2)
C7 C8 C10 119.6(2)
C7 C8 H8 120.2
C10 C8 H8 120.2
C10 C12 C11 120.5(2)
C10 C12 H12 119.8
C11 C12 H12 119.8
C18 C17 C19 121.0(2)
C18 C17 H17 119.5
C19 C17 H17 119.5
C5 C6 C1 119.4(2)
C5 C6 H6 120.3
C1 C6 H6 120.3
N1 C22 C21 113.02(18)
N1 C22 H22A 109.0
C21 C22 H22A 109.0
N1 C22 H22B 109.0
C21 C22 H22B 109.0
H22A C22 H22B 107.8
N1 C23 C24 105.4(2)
N1 C23 H23 127.3
C24 C23 H23 127.3
C15 C16 C19 121.1(2)
C15 C16 H16 119.4
C19 C16 H16 119.4
C23 C24 N3 107.7(2)
C23 C24 C25 130.5(2)
N3 C24 C25 121.8(2)
C7 C9 C11 120.7(2)
C7 C9 H9 119.6
C11 C9 H9 119.6
C12 C10 C8 120.4(2)
C12 C10 H10 119.8
C8 C10 H10 119.8
C16 C19 C17 118.2(2)
C16 C19 C20 121.5(3)
C17 C19 C20 120.2(3)
C1 C2 C3 119.6(2)
C1 C2 H2 120.2
C3 C2 H2 120.2
C12 C11 C9 119.4(2)
C12 C11 H11 120.3
C9 C11 H11 120.3
C26 C25 C30 118.1(3)
C26 C25 C24 121.4(3)
C30 C25 C24 120.5(3)
C4 C5 C6 120.6(3)
C4 C5 H5 119.7
C6 C5 H5 119.7
C4 C3 C2 119.8(3)
C4 C3 H3 120.1
C2 C3 H3 120.1
C5 C4 C3 120.7(2)
C5 C4 H4 119.7
C3 C4 H4 119.7
C19 C20 H20A 109.5
C19 C20 H20B 109.5
H20A C20 H20B 109.5
C19 C20 H20C 109.5
H20A C20 H20C 109.5
H20B C20 H20C 109.5
C25 C30 C29 120.1(3)
C25 C30 H30 120.0
C29 C30 H30 120.0
C29 C28 C27 119.1(3)
C29 C28 H28 120.4
C27 C28 H28 120.4
C28 C29 C30 121.0(3)
C28 C29 H29 119.5
C30 C29 H29 119.5
C27 C26 C25 120.9(3)
C27 C26 H26 119.6
C25 C26 H26 119.6
C28 C27 C26 120.8(4)
C28 C27 H27 119.6
C26 C27 H27 119.6

loop_
_geom_bond_atom_site_label_1
_geom_bond_atom_site_label_2
_geom_bond_distance
I1 C21 2.115(2)
P1 O1 1.4852(15)
P1 C7 1.7994(19)
P1 C1 1.801(2)
P1 C13 1.8374(19)
C13 C21 1.336(3)
C13 C14 1.483(3)
N1 C23 1.336(3)
N1 N2 1.344(3)
N1 C22 1.454(3)
C14 C18 1.389(3)
C14 C15 1.391(3)
C21 C22 1.502(3)
C15 C16 1.375(3)
C15 H15 0.9500
C18 C17 1.375(3)
C18 H18 0.9500
C1 C2 1.387(3)
C1 C6 1.389(3)
C7 C9 1.379(3)
C7 C8 1.387(3)
N3 N2 1.310(3)
N3 C24 1.364(3)
C8 C10 1.390(3)
C8 H8 0.9500
C12 C10 1.363(4)
C12 C11 1.379(4)
C12 H12 0.9500
C17 C19 1.385(4)
C17 H17 0.9500
C6 C5 1.388(3)
C6 H6 0.9500
C22 H22A 0.9900
C22 H22B 0.9900
C23 C24 1.363(3)
C23 H23 0.9500
C16 C19 1.385(4)
C16 H16 0.9500
C24 C25 1.464(3)
C9 C11 1.386(3)
C9 H9 0.9500
C10 H10 0.9500
C19 C20 1.508(3)
C2 C3 1.388(4)
C2 H2 0.9500
C11 H11 0.9500
C25 C26 1.373(4)
C25 C30 1.377(4)
C5 C4 1.356(5)
C5 H5 0.9500
C3 C4 1.378(5)
C3 H3 0.9500
C4 H4 0.9500
C20 H20A 0.9800
C20 H20B 0.9800
C20 H20C 0.9800
C30 C29 1.389(5)
C30 H30 0.9500
C28 C29 1.346(5)
C28 C27 1.363(5)
C28 H28 0.9500
C29 H29 0.9500
C26 C27 1.371(5)
C26 H26 0.9500
C27 H27 0.9500
